data_1547853
loop_
_publ_author_name
'Chong, Kam-Weng'
'Yeap, Joanne Soon-Yee'
'Lim, Siew-Huah'
'Weber, Jean-Fr\'ed\'eric F'
'Low, Yun-Yee'
'Kam, Toh-Seok'

_publ_section_title
;
 Biosynthetic Enantiodivergence in the Eburnane Alkaloids from Kopsia.
;
_journal_issue 11
_journal_name_full 'Journal of natural products'
_journal_page_first 3014
_journal_page_last 3024
_journal_paper_doi 10.1021/acs.jnatprod.7b00621
_journal_volume 80
_journal_year 2017
_chemical_absolute_configuration ad
_chemical_formula_moiety 'C19 H24 N2 O, 0.5(H2 O), 0.5(C H4 O)'
_chemical_formula_sum 'C19.5 H27 N2 O2'
_chemical_formula_weight 321.43
_chemical_melting_point 387.0(10)
_chemical_name_common (-)-Eburnamine
_space_group_crystal_system triclinic
_space_group_IT_number 1
_space_group_name_Hall 'P 1'
_space_group_name_H-M_alt 'P 1'
_symmetry_space_group_name_Hall 'P 1'
_symmetry_space_group_name_H-M 'P 1'
_atom_sites_solution_hydrogens mixed
_audit_creation_method SHELXL-2014/7
_cell_angle_alpha 89.964(3)
_cell_angle_beta 78.459(3)
_cell_angle_gamma 76.610(4)
_cell_formula_units_Z 2
_cell_length_a 9.0112(3)
_cell_length_b 9.8045(5)
_cell_length_c 10.2163(4)
_cell_measurement_reflns_used 4962
_cell_measurement_temperature 145(1)
_cell_measurement_theta_max 73.4610
_cell_measurement_theta_min 6.0400
_cell_volume 859.33(6)
_computing_cell_refinement 'CrysAlisPro 1.171.38.43 (Rigaku OD, 2015)'
_computing_data_collection 'CrysAlisPro 1.171.38.43 (Rigaku OD, 2015)'
_computing_data_reduction 'CrysAlisPro 1.171.38.43 (Rigaku OD, 2015)'
_computing_molecular_graphics 'X-SEED (Barbour, 2001)'
_computing_publication_material 'enCIFer (Allen, et. al., J. Applied Cryst., 37, 335-338, 2004)'
_computing_structure_refinement 'SHELXL-2014/7 (Sheldrick, 2014)'
_computing_structure_solution 'SHELXS97 (Sheldrick, 2008)'
_diffrn_ambient_temperature 145(1)
_diffrn_detector_area_resol_mean 5.2020
_diffrn_measured_fraction_theta_full 0.995
_diffrn_measured_fraction_theta_max 0.964
_diffrn_measurement_device_type 'SuperNova, Dual, Cu at zero, Atlas'
_diffrn_measurement_method '\w scans'
_diffrn_radiation_type CuK\a
_diffrn_radiation_wavelength 1.54184
_diffrn_reflns_av_R_equivalents 0.0126
_diffrn_reflns_av_unetI/netI 0.0165
_diffrn_reflns_Laue_measured_fraction_full 0.995
_diffrn_reflns_Laue_measured_fraction_max 0.964
_diffrn_reflns_limit_h_max 10
_diffrn_reflns_limit_h_min -11
_diffrn_reflns_limit_k_max 12
_diffrn_reflns_limit_k_min -11
_diffrn_reflns_limit_l_max 12
_diffrn_reflns_limit_l_min -11
_diffrn_reflns_number 5830
_diffrn_reflns_point_group_measured_fraction_full 0.584
_diffrn_reflns_point_group_measured_fraction_max 0.560
_diffrn_reflns_theta_full 67.684
_diffrn_reflns_theta_max 73.625
_diffrn_reflns_theta_min 4.422
_diffrn_source 'micro-focus sealed X-ray tube'
_exptl_absorpt_coefficient_mu 0.634
_exptl_absorpt_correction_T_max 1.00000
_exptl_absorpt_correction_T_min 0.74973
_exptl_absorpt_correction_type multi-scan
_exptl_absorpt_process_details
;
CrysAlisPro 1.171.38.43 (Rigaku Oxford Diffraction, 2015)
Empirical absorption correction using spherical harmonics,
 implemented in SCALE3 ABSPACK scaling algorithm.
;
_exptl_crystal_colour colorless
_exptl_crystal_density_diffrn 1.242
_exptl_crystal_description block
_exptl_crystal_F_000 348
_exptl_crystal_size_max 0.5
_exptl_crystal_size_mid 0.2
_exptl_crystal_size_min 0.1
_refine_diff_density_max 0.208
_refine_diff_density_min -0.266
_refine_diff_density_rms 0.031
_refine_ls_abs_structure_details
;
 Flack x determined using 519 quotients [(I+)-(I-)]/[(I+)+(I-)]
 (Parsons, Flack and Wagner, Acta Cryst. B69 (2013) 249-259).
;
_refine_ls_abs_structure_Flack 0.22(18)
_refine_ls_extinction_method none
_refine_ls_goodness_of_fit_ref 1.045
_refine_ls_hydrogen_treatment mixed
_refine_ls_matrix_type full
_refine_ls_number_parameters 438
_refine_ls_number_reflns 3899
_refine_ls_number_restraints 3
_refine_ls_restrained_S_all 1.045
_refine_ls_R_factor_all 0.0330
_refine_ls_R_factor_gt 0.0327
_refine_ls_shift/su_max <0.001
_refine_ls_shift/su_mean <0.001
_refine_ls_structure_factor_coef Fsqd
_refine_ls_weighting_details 'w=1/[\s^2^(Fo^2^)+(0.0561P)^2^+0.1159P] where P=(Fo^2^+2Fc^2^)/3'
_refine_ls_weighting_scheme calc
_refine_ls_wR_factor_gt 0.0887
_refine_ls_wR_factor_ref 0.0891
_reflns_Friedel_coverage 0.161
_reflns_Friedel_fraction_full 0.172
_reflns_Friedel_fraction_max 0.156
_reflns_number_gt 3848
_reflns_number_total 3899
_reflns_threshold_expression 'I > 2\s(I)'
_cod_data_source_file np7b00621_si_002.cif
_cod_data_source_block exp_6115
_cod_depositor_comments
;
The following automatic conversions were performed:

'_chemical_melting_point' value '386-388 K' was changed to
'387.0(10)' - the average value was taken and precision was
estimated.

Automatic conversion script
Id: cif_fix_values 4973 2017-02-22 13:04:09Z antanas 

 Adding full bibliography for 1547851--1547858.cif.

2019-03-02
Z value and formula fixed to values more according to usual
chemical conventions.                 miguel
;
_cod_original_formula_sum 'C39 H54 N4 O4'
_cod_original_formula_weight 642.86
_cod_original_formula_moiety 'C39 H54 N4 O4'
_cod_original_formula_units_Z 1
_cod_database_code 1547853
_shelx_shelxl_version_number 2014/7
_shelx_space_group_comment
;
The symmetry employed for this shelxl refinement is uniquely defined
by the following loop, which should always be used as a source of
symmetry information in preference to the above space-group names.
They are only intended as comments.
;

loop_
_space_group_symop_operation_xyz
'x, y, z'

loop_
_atom_site_label
_atom_site_type_symbol
_atom_site_fract_x
_atom_site_fract_y
_atom_site_fract_z
_atom_site_U_iso_or_equiv
_atom_site_adp_type
_atom_site_occupancy
_atom_site_site_symmetry_order
_atom_site_calc_flag
_atom_site_refinement_flags_posn
_atom_site_refinement_flags_adp
N1 N 0.3061(2) 0.71392(19) 0.92967(17) 0.0295(4) Uani 1 1 d . .
N4 N 0.7188(2) 0.6017(2) 0.75546(18) 0.0320(4) Uani 1 1 d . .
C2 C 0.4649(2) 0.7036(2) 0.89325(19) 0.0275(4) Uani 1 1 d . .
C3 C 0.6818(3) 0.6507(3) 0.6268(2) 0.0419(6) Uani 1 1 d . .
H3A H 0.7744 0.6679 0.5693 0.050 Uiso 1 1 calc R U
H3B H 0.6030 0.7384 0.6421 0.050 Uiso 1 1 calc R U
C7 C 0.4972(3) 0.8313(2) 0.8980(2) 0.0331(5) Uani 1 1 d . .
C21 C 0.5827(2) 0.5687(2) 0.84735(19) 0.0263(4) Uani 1 1 d . .
H21 H 0.6187 0.5271 0.9260 0.032 Uiso 1 1 calc R U
C20 C 0.5098(2) 0.4635(2) 0.7860(2) 0.0304(4) Uani 1 1 d . .
C5 C 0.7756(3) 0.7058(3) 0.8247(3) 0.0381(5) Uani 1 1 d . .
H5A H 0.8717 0.7188 0.7692 0.046 Uiso 1 1 calc R U
H5B H 0.8000 0.6678 0.9076 0.046 Uiso 1 1 calc R U
C14 C 0.6228(3) 0.5435(3) 0.5582(2) 0.0462(6) Uani 1 1 d . .
H14A H 0.7038 0.4576 0.5375 0.055 Uiso 1 1 calc R U
H14B H 0.5969 0.5790 0.4749 0.055 Uiso 1 1 calc R U
C13 C 0.2334(3) 0.8546(2) 0.9549(2) 0.0339(5) Uani 1 1 d . .
C17 C 0.3565(3) 0.4630(2) 0.8848(2) 0.0335(5) Uani 1 1 d . .
H17A H 0.3124 0.3905 0.8544 0.040 Uiso 1 1 calc R U
H17B H 0.3807 0.4377 0.9713 0.040 Uiso 1 1 calc R U
C16 C 0.2334(2) 0.6009(2) 0.9032(2) 0.0331(5) Uani 1 1 d . .
H16 H 0.1977 0.6183 0.8188 0.040 Uiso 1 1 calc R U
C8 C 0.3506(3) 0.9311(2) 0.9379(2) 0.0357(5) Uani 1 1 d . .
C6 C 0.6610(3) 0.8500(3) 0.8569(3) 0.0418(5) Uani 1 1 d . .
H6A H 0.6868 0.8987 0.9288 0.050 Uiso 1 1 calc R U
H6B H 0.6691 0.9063 0.7789 0.050 Uiso 1 1 calc R U
C15 C 0.4791(3) 0.5127(3) 0.6482(2) 0.0409(5) Uani 1 1 d . .
H15A H 0.4458 0.4406 0.6045 0.049 Uiso 1 1 calc R U
H15B H 0.3951 0.5968 0.6610 0.049 Uiso 1 1 calc R U
C19 C 0.6162(3) 0.3139(2) 0.7676(2) 0.0379(5) Uani 1 1 d . .
H19A H 0.5600 0.2517 0.7361 0.045 Uiso 1 1 calc R U
H19B H 0.7063 0.3145 0.6975 0.045 Uiso 1 1 calc R U
C10 C 0.1508(4) 1.1423(3) 0.9969(3) 0.0536(7) Uani 1 1 d . .
H10 H 0.1211 1.2392 1.0127 0.064 Uiso 1 1 calc R U
C12 C 0.0757(3) 0.9209(3) 0.9916(2) 0.0421(6) Uani 1 1 d . .
H12 H -0.0009 0.8701 1.0023 0.050 Uiso 1 1 calc R U
C18 C 0.6742(3) 0.2517(3) 0.8898(3) 0.0476(6) Uani 1 1 d . .
H18A H 0.5869 0.2544 0.9620 0.071 Uiso 1 1 calc R U
H18B H 0.7410 0.3053 0.9161 0.071 Uiso 1 1 calc R U
H18C H 0.7314 0.1562 0.8685 0.071 Uiso 1 1 calc R U
C9 C 0.3069(3) 1.0776(3) 0.9593(3) 0.0454(6) Uani 1 1 d . .
H9 H 0.3819 1.1300 0.9483 0.054 Uiso 1 1 calc R U
C11 C 0.0376(3) 1.0664(3) 1.0117(3) 0.0518(7) Uani 1 1 d . .
H11 H -0.0668 1.1136 1.0356 0.062 Uiso 1 1 calc R U
O16 O 0.10346(18) 0.59806(19) 1.00391(17) 0.0402(4) Uani 1 1 d . .
H16A H 0.1325 0.5708 1.0726 0.060 Uiso 1 1 calc R U
N1A N 0.34830(19) 0.66894(17) 0.27378(16) 0.0248(3) Uani 1 1 d . .
N4A N 0.3133(2) 1.03959(18) 0.37259(18) 0.0313(4) Uani 1 1 d . .
C2A C 0.3750(2) 0.8027(2) 0.27534(19) 0.0249(4) Uani 1 1 d . .
C3A C 0.3463(3) 1.0064(3) 0.5058(2) 0.0390(5) Uani 1 1 d . .
H3A1 H 0.3842 1.0813 0.5400 0.047 Uiso 1 1 calc R U
H3A2 H 0.4270 0.9204 0.4991 0.047 Uiso 1 1 calc R U
C7A C 0.5299(2) 0.7965(2) 0.2444(2) 0.0296(4) Uani 1 1 d . .
C13A C 0.4924(2) 0.5737(2) 0.24625(19) 0.0264(4) Uani 1 1 d . .
C17A C 0.0715(2) 0.7715(2) 0.3456(2) 0.0288(4) Uani 1 1 d . .
H17C H -0.0229 0.7528 0.3989 0.035 Uiso 1 1 calc R U
H17D H 0.0515 0.7945 0.2575 0.035 Uiso 1 1 calc R U
C5A C 0.4545(3) 1.0569(2) 0.2781(3) 0.0383(5) Uani 1 1 d . .
H5A1 H 0.4905 1.1325 0.3132 0.046 Uiso 1 1 calc R U
H5A2 H 0.4257 1.0857 0.1939 0.046 Uiso 1 1 calc R U
C15A C 0.1418(3) 0.8701(2) 0.5483(2) 0.0348(5) Uani 1 1 d . .
H15C H 0.0489 0.8587 0.6098 0.042 Uiso 1 1 calc R U
H15D H 0.2207 0.7830 0.5425 0.042 Uiso 1 1 calc R U
C16A C 0.2002(2) 0.6371(2) 0.3314(2) 0.0264(4) Uani 1 1 d . .
H16B H 0.2043 0.5989 0.4197 0.032 Uiso 1 1 calc R U
C8A C 0.6087(2) 0.6512(2) 0.2247(2) 0.0284(4) Uani 1 1 d . .
C6A C 0.5914(3) 0.9260(3) 0.2496(3) 0.0399(5) Uani 1 1 d . .
H6A1 H 0.6597 0.9337 0.1650 0.048 Uiso 1 1 calc R U
H6A2 H 0.6512 0.9195 0.3194 0.048 Uiso 1 1 calc R U
C18A C -0.1831(3) 1.0262(3) 0.5157(3) 0.0436(5) Uani 1 1 d . .
H18D H -0.1645 1.0381 0.6038 0.065 Uiso 1 1 calc R U
H18E H -0.2113 0.9384 0.5077 0.065 Uiso 1 1 calc R U
H18F H -0.2664 1.1016 0.5009 0.065 Uiso 1 1 calc R U
C9A C 0.7661(3) 0.5788(3) 0.2003(2) 0.0361(5) Uani 1 1 d . .
H9A H 0.8446 0.6275 0.1838 0.043 Uiso 1 1 calc R U
C14A C 0.2005(3) 0.9892(3) 0.6018(2) 0.0423(5) Uani 1 1 d . .
H14C H 0.1205 1.0760 0.6108 0.051 Uiso 1 1 calc R U
H14D H 0.2236 0.9679 0.6893 0.051 Uiso 1 1 calc R U
C12A C 0.5293(3) 0.4280(2) 0.2465(2) 0.0353(5) Uani 1 1 d . .
H12A H 0.4518 0.3781 0.2606 0.042 Uiso 1 1 calc R U
C11A C 0.6857(3) 0.3596(3) 0.2249(3) 0.0414(5) Uani 1 1 d . .
H11A H 0.7135 0.2622 0.2262 0.050 Uiso 1 1 calc R U
C19A C -0.0361(3) 1.0267(2) 0.4125(2) 0.0353(5) Uani 1 1 d . .
H19C H -0.0036 1.1119 0.4283 0.042 Uiso 1 1 calc R U
H19D H -0.0622 1.0311 0.3247 0.042 Uiso 1 1 calc R U
C10A C 0.8026(3) 0.4343(3) 0.2011(3) 0.0421(5) Uani 1 1 d . .
H10A H 0.9066 0.3857 0.1857 0.050 Uiso 1 1 calc R U
C21A C 0.2478(2) 0.9327(2) 0.3161(2) 0.0253(4) Uani 1 1 d . .
H21A H 0.2148 0.9696 0.2346 0.030 Uiso 1 1 calc R U
C20A C 0.1041(2) 0.9007(2) 0.4094(2) 0.0281(4) Uani 1 1 d . .
O16A O 0.16810(17) 0.53775(15) 0.24701(15) 0.0325(3) Uani 1 1 d . .
H16C H 0.1578 0.4678 0.2885 0.049 Uiso 1 1 calc R U
O1 O 0.1555(3) 0.3246(2) 0.3968(2) 0.0614(6) Uani 1 1 d . .
O23 O -0.0182(3) 0.3971(3) 0.6475(2) 0.0793(8) Uani 1 1 d . .
H23 H -0.1000 0.4535 0.6800 0.119 Uiso 1 1 calc R U
C23 C 0.0599(5) 0.3571(5) 0.7410(5) 0.0973(16) Uani 1 1 d . .
H23A H 0.1696 0.3371 0.7032 0.146 Uiso 1 1 calc R U
H23B H 0.0333 0.2742 0.7789 0.146 Uiso 1 1 calc R U
H23C H 0.0344 0.4305 0.8095 0.146 Uiso 1 1 calc R U
H1A H 0.093(5) 0.354(5) 0.484(5) 0.082(12) Uiso 1 1 d . .
H1B H 0.184(5) 0.231(5) 0.391(4) 0.072(11) Uiso 1 1 d . .

loop_
_atom_site_aniso_label
_atom_site_aniso_U_11
_atom_site_aniso_U_22
_atom_site_aniso_U_33
_atom_site_aniso_U_23
_atom_site_aniso_U_13
_atom_site_aniso_U_12
N1 0.0259(8) 0.0330(9) 0.0246(8) 0.0023(7) -0.0011(7) -0.0005(7)
N4 0.0281(9) 0.0335(9) 0.0292(9) 0.0032(7) 0.0032(7) -0.0046(7)
C2 0.0268(10) 0.0318(10) 0.0203(9) 0.0027(8) -0.0009(7) -0.0029(8)
C3 0.0417(13) 0.0495(14) 0.0261(11) 0.0105(10) 0.0055(9) -0.0047(11)
C7 0.0356(11) 0.0301(10) 0.0285(10) 0.0035(8) 0.0000(9) -0.0031(9)
C21 0.0252(9) 0.0307(10) 0.0200(9) 0.0030(7) -0.0007(7) -0.0038(8)
C20 0.0301(11) 0.0328(11) 0.0258(10) -0.0019(8) -0.0041(8) -0.0039(8)
C5 0.0294(11) 0.0397(13) 0.0419(13) 0.0021(10) 0.0036(9) -0.0108(10)
C14 0.0521(15) 0.0575(15) 0.0215(10) 0.0030(10) -0.0006(9) -0.0039(12)
C13 0.0364(12) 0.0371(12) 0.0207(9) 0.0039(8) -0.0033(8) 0.0039(9)
C17 0.0303(11) 0.0374(11) 0.0335(11) 0.0023(9) -0.0057(9) -0.0099(9)
C16 0.0273(10) 0.0438(12) 0.0268(10) 0.0009(9) -0.0035(8) -0.0070(9)
C8 0.0411(12) 0.0330(11) 0.0255(10) 0.0036(8) -0.0004(9) 0.0008(9)
C6 0.0415(13) 0.0341(12) 0.0470(14) 0.0002(10) 0.0025(10) -0.0131(10)
C15 0.0440(13) 0.0511(14) 0.0262(11) -0.0026(10) -0.0090(9) -0.0066(11)
C19 0.0379(11) 0.0325(11) 0.0399(12) -0.0051(9) -0.0044(9) -0.0049(9)
C10 0.0656(18) 0.0362(13) 0.0407(13) 0.0047(10) 0.0008(12) 0.0144(12)
C12 0.0345(12) 0.0512(14) 0.0297(11) 0.0047(10) -0.0016(9) 0.0072(10)
C18 0.0519(15) 0.0313(11) 0.0612(16) 0.0015(11) -0.0212(13) -0.0049(10)
C9 0.0584(16) 0.0314(12) 0.0367(12) 0.0040(9) -0.0009(11) 0.0009(11)
C11 0.0472(15) 0.0542(16) 0.0347(13) 0.0056(11) -0.0022(11) 0.0211(12)
O16 0.0249(7) 0.0584(10) 0.0357(8) 0.0030(7) -0.0012(6) -0.0110(7)
N1A 0.0251(8) 0.0227(8) 0.0265(8) 0.0017(6) -0.0038(6) -0.0064(6)
N4A 0.0355(10) 0.0246(8) 0.0353(10) 0.0032(7) -0.0051(7) -0.0119(7)
C2A 0.0272(10) 0.0251(9) 0.0231(9) 0.0049(7) -0.0041(8) -0.0086(8)
C3A 0.0491(13) 0.0334(11) 0.0392(12) -0.0009(9) -0.0152(10) -0.0141(10)
C7A 0.0273(10) 0.0325(11) 0.0290(10) 0.0045(8) -0.0016(8) -0.0107(8)
C13A 0.0258(10) 0.0301(10) 0.0219(9) -0.0005(7) -0.0036(7) -0.0049(8)
C17A 0.0243(9) 0.0269(10) 0.0346(10) 0.0038(8) -0.0023(8) -0.0080(8)
C5A 0.0365(11) 0.0305(11) 0.0506(14) 0.0078(10) -0.0047(10) -0.0171(9)
C15A 0.0436(12) 0.0313(11) 0.0278(10) 0.0030(8) -0.0002(9) -0.0116(9)
C16A 0.0270(9) 0.0256(9) 0.0278(10) 0.0025(7) -0.0044(7) -0.0094(8)
C8A 0.0271(10) 0.0337(11) 0.0224(9) 0.0014(8) -0.0001(7) -0.0073(8)
C6A 0.0308(11) 0.0387(12) 0.0519(14) 0.0037(10) -0.0018(10) -0.0173(10)
C18A 0.0355(12) 0.0410(13) 0.0477(14) -0.0065(10) 0.0050(10) -0.0072(10)
C9A 0.0262(11) 0.0458(13) 0.0320(11) -0.0022(9) 0.0020(8) -0.0064(9)
C14A 0.0610(16) 0.0390(12) 0.0285(11) -0.0018(9) -0.0091(10) -0.0148(11)
C12A 0.0317(11) 0.0308(11) 0.0405(12) -0.0050(9) -0.0047(9) -0.0041(9)
C11A 0.0367(12) 0.0328(11) 0.0485(14) -0.0068(10) -0.0053(10) 0.0013(9)
C19A 0.0326(11) 0.0286(10) 0.0405(12) 0.0004(8) -0.0004(9) -0.0050(8)
C10A 0.0269(11) 0.0483(13) 0.0419(13) -0.0105(10) -0.0007(9) 0.0041(9)
C21A 0.0274(10) 0.0226(9) 0.0265(9) 0.0050(7) -0.0035(8) -0.0088(8)
C20A 0.0283(10) 0.0256(10) 0.0288(10) 0.0026(7) 0.0006(8) -0.0086(8)
O16A 0.0366(8) 0.0272(7) 0.0378(8) 0.0024(6) -0.0103(6) -0.0137(6)
O1 0.0806(15) 0.0256(9) 0.0605(13) 0.0084(8) 0.0195(11) -0.0071(9)
O23 0.0537(13) 0.0998(19) 0.0529(13) 0.0010(12) 0.0071(10) 0.0295(12)
C23 0.076(2) 0.094(3) 0.111(3) -0.063(2) -0.053(2) 0.030(2)

loop_
_atom_type_symbol
_atom_type_description
_atom_type_scat_dispersion_real
_atom_type_scat_dispersion_imag
_atom_type_scat_source
C C 0.0181 0.0091 'International Tables Vol C Tables 4.2.6.8 and 6.1.1.4'
H H 0.0000 0.0000 'International Tables Vol C Tables 4.2.6.8 and 6.1.1.4'
N N 0.0311 0.0180 'International Tables Vol C Tables 4.2.6.8 and 6.1.1.4'
O O 0.0492 0.0322 'International Tables Vol C Tables 4.2.6.8 and 6.1.1.4'

loop_
_geom_angle_atom_site_label_1
_geom_angle_atom_site_label_2
_geom_angle_atom_site_label_3
_geom_angle
C13 N1 C2 107.60(18)
C13 N1 C16 126.69(19)
C2 N1 C16 123.09(18)
C3 N4 C5 111.94(19)
C3 N4 C21 112.30(17)
C5 N4 C21 108.53(16)
C7 C2 N1 111.05(19)
C7 C2 C21 125.17(19)
N1 C2 C21 123.69(19)
N4 C3 C14 111.2(2)
N4 C3 H3A 109.4
C14 C3 H3A 109.4
N4 C3 H3B 109.4
C14 C3 H3B 109.4
H3A C3 H3B 108.0
C2 C7 C8 106.6(2)
C2 C7 C6 121.7(2)
C8 C7 C6 131.6(2)
N4 C21 C2 108.40(16)
N4 C21 C20 113.80(16)
C2 C21 C20 111.27(17)
N4 C21 H21 107.7
C2 C21 H21 107.7
C20 C21 H21 107.7
C21 C20 C17 105.94(16)
C21 C20 C19 112.26(17)
C17 C20 C19 109.50(18)
C21 C20 C15 109.16(18)
C17 C20 C15 111.27(17)
C19 C20 C15 108.71(18)
N4 C5 C6 114.92(19)
N4 C5 H5A 108.5
C6 C5 H5A 108.5
N4 C5 H5B 108.5
C6 C5 H5B 108.5
H5A C5 H5B 107.5
C3 C14 C15 110.2(2)
C3 C14 H14A 109.6
C15 C14 H14A 109.6
C3 C14 H14B 109.6
C15 C14 H14B 109.6
H14A C14 H14B 108.1
N1 C13 C12 130.5(2)
N1 C13 C8 107.80(19)
C12 C13 C8 121.7(2)
C16 C17 C20 115.46(18)
C16 C17 H17A 108.4
C20 C17 H17A 108.4
C16 C17 H17B 108.4
C20 C17 H17B 108.4
H17A C17 H17B 107.5
O16 C16 N1 111.53(18)
O16 C16 C17 112.72(18)
N1 C16 C17 108.54(17)
O16 C16 H16 108.0
N1 C16 H16 108.0
C17 C16 H16 108.0
C9 C8 C13 119.1(2)
C9 C8 C7 134.0(2)
C13 C8 C7 106.9(2)
C7 C6 C5 109.72(19)
C7 C6 H6A 109.7
C5 C6 H6A 109.7
C7 C6 H6B 109.7
C5 C6 H6B 109.7
H6A C6 H6B 108.2
C14 C15 C20 112.31(19)
C14 C15 H15A 109.1
C20 C15 H15A 109.1
C14 C15 H15B 109.1
C20 C15 H15B 109.1
H15A C15 H15B 107.9
C18 C19 C20 116.98(19)
C18 C19 H19A 108.1
C20 C19 H19A 108.1
C18 C19 H19B 108.1
C20 C19 H19B 108.1
H19A C19 H19B 107.3
C9 C10 C11 121.4(2)
C9 C10 H10 119.3
C11 C10 H10 119.3
C11 C12 C13 117.2(3)
C11 C12 H12 121.4
C13 C12 H12 121.4
C19 C18 H18A 109.5
C19 C18 H18B 109.5
H18A C18 H18B 109.5
C19 C18 H18C 109.5
H18A C18 H18C 109.5
H18B C18 H18C 109.5
C10 C9 C8 118.9(3)
C10 C9 H9 120.6
C8 C9 H9 120.6
C10 C11 C12 121.7(2)
C10 C11 H11 119.2
C12 C11 H11 119.2
C16 O16 H16A 109.5
C2A N1A C13A 107.66(16)
C2A N1A C16A 123.77(17)
C13A N1A C16A 125.99(16)
C3A N4A C5A 111.16(18)
C3A N4A C21A 112.77(15)
C5A N4A C21A 109.58(17)
C7A C2A N1A 110.55(18)
C7A C2A C21A 125.98(18)
N1A C2A C21A 123.32(17)
N4A C3A C14A 110.59(19)
N4A C3A H3A1 109.5
C14A C3A H3A1 109.5
N4A C3A H3A2 109.5
C14A C3A H3A2 109.5
H3A1 C3A H3A2 108.1
C2A C7A C8A 107.10(18)
C2A C7A C6A 121.4(2)
C8A C7A C6A 131.13(19)
N1A C13A C12A 130.20(19)
N1A C13A C8A 107.73(17)
C12A C13A C8A 121.93(19)
C16A C17A C20A 116.05(16)
C16A C17A H17C 108.3
C20A C17A H17C 108.3
C16A C17A H17D 108.3
C20A C17A H17D 108.3
H17C C17A H17D 107.4
N4A C5A C6A 115.75(17)
N4A C5A H5A1 108.3
C6A C5A H5A1 108.3
N4A C5A H5A2 108.3
C6A C5A H5A2 108.3
H5A1 C5A H5A2 107.4
C14A C15A C20A 111.08(17)
C14A C15A H15C 109.4
C20A C15A H15C 109.4
C14A C15A H15D 109.4
C20A C15A H15D 109.4
H15C C15A H15D 108.0
O16A C16A N1A 109.92(16)
O16A C16A C17A 109.13(15)
N1A C16A C17A 109.09(15)
O16A C16A H16B 109.6
N1A C16A H16B 109.6
C17A C16A H16B 109.6
C9A C8A C13A 119.1(2)
C9A C8A C7A 133.9(2)
C13A C8A C7A 106.88(18)
C7A C6A C5A 109.76(18)
C7A C6A H6A1 109.7
C5A C6A H6A1 109.7
C7A C6A H6A2 109.7
C5A C6A H6A2 109.7
H6A1 C6A H6A2 108.2
C19A C18A H18D 109.5
C19A C18A H18E 109.5
H18D C18A H18E 109.5
C19A C18A H18F 109.5
H18D C18A H18F 109.5
H18E C18A H18F 109.5
C10A C9A C8A 119.0(2)
C10A C9A H9A 120.5
C8A C9A H9A 120.5
C3A C14A C15A 109.4(2)
C3A C14A H14C 109.8
C15A C14A H14C 109.8
C3A C14A H14D 109.8
C15A C14A H14D 109.8
H14C C14A H14D 108.2
C11A C12A C13A 117.6(2)
C11A C12A H12A 121.2
C13A C12A H12A 121.2
C12A C11A C10A 121.3(2)
C12A C11A H11A 119.4
C10A C11A H11A 119.4
C18A C19A C20A 116.54(18)
C18A C19A H19C 108.2
C20A C19A H19C 108.2
C18A C19A H19D 108.2
C20A C19A H19D 108.2
H19C C19A H19D 107.3
C9A C10A C11A 121.1(2)
C9A C10A H10A 119.4
C11A C10A H10A 119.4
N4A C21A C2A 108.69(16)
N4A C21A C20A 114.11(17)
C2A C21A C20A 111.76(15)
N4A C21A H21A 107.3
C2A C21A H21A 107.3
C20A C21A H21A 107.3
C15A C20A C17A 111.08(16)
C15A C20A C21A 108.99(17)
C17A C20A C21A 106.38(17)
C15A C20A C19A 112.96(18)
C17A C20A C19A 108.80(17)
C21A C20A C19A 108.40(15)
C16A O16A H16C 109.5
H1A O1 H1B 109(3)
C23 O23 H23 109.5
O23 C23 H23A 109.5
O23 C23 H23B 109.5
H23A C23 H23B 109.5
O23 C23 H23C 109.5
H23A C23 H23C 109.5
H23B C23 H23C 109.5

loop_
_geom_bond_atom_site_label_1
_geom_bond_atom_site_label_2
_geom_bond_distance
N1 C13 1.383(3)
N1 C2 1.384(3)
N1 C16 1.463(3)
N4 C3 1.473(3)
N4 C5 1.481(3)
N4 C21 1.487(3)
C2 C7 1.353(3)
C2 C21 1.500(3)
C3 C14 1.513(4)
C3 H3A 0.9700
C3 H3B 0.9700
C7 C8 1.433(3)
C7 C6 1.505(3)
C21 C20 1.539(3)
C21 H21 0.9800
C20 C17 1.540(3)
C20 C19 1.544(3)
C20 C15 1.544(3)
C5 C6 1.537(3)
C5 H5A 0.9700
C5 H5B 0.9700
C14 C15 1.522(4)
C14 H14A 0.9700
C14 H14B 0.9700
C13 C12 1.393(3)
C13 C8 1.415(4)
C17 C16 1.522(3)
C17 H17A 0.9700
C17 H17B 0.9700
C16 O16 1.401(3)
C16 H16 0.9800
C8 C9 1.403(3)
C6 H6A 0.9700
C6 H6B 0.9700
C15 H15A 0.9700
C15 H15B 0.9700
C19 C18 1.523(3)
C19 H19A 0.9700
C19 H19B 0.9700
C10 C9 1.378(4)
C10 C11 1.382(5)
C10 H10 0.9300
C12 C11 1.393(4)
C12 H12 0.9300
C18 H18A 0.9600
C18 H18B 0.9600
C18 H18C 0.9600
C9 H9 0.9300
C11 H11 0.9300
O16 H16A 0.8200
N1A C2A 1.388(2)
N1A C13A 1.389(3)
N1A C16A 1.450(2)
N4A C3A 1.471(3)
N4A C5A 1.479(3)
N4A C21A 1.485(2)
C2A C7A 1.356(3)
C2A C21A 1.498(3)
C3A C14A 1.518(4)
C3A H3A1 0.9700
C3A H3A2 0.9700
C7A C8A 1.431(3)
C7A C6A 1.503(3)
C13A C12A 1.390(3)
C13A C8A 1.415(3)
C17A C16A 1.525(3)
C17A C20A 1.539(3)
C17A H17C 0.9700
C17A H17D 0.9700
C5A C6A 1.542(3)
C5A H5A1 0.9700
C5A H5A2 0.9700
C15A C14A 1.532(3)
C15A C20A 1.537(3)
C15A H15C 0.9700
C15A H15D 0.9700
C16A O16A 1.417(2)
C16A H16B 0.9800
C8A C9A 1.404(3)
C6A H6A1 0.9700
C6A H6A2 0.9700
C18A C19A 1.520(3)
C18A H18D 0.9600
C18A H18E 0.9600
C18A H18F 0.9600
C9A C10A 1.378(4)
C9A H9A 0.9300
C14A H14C 0.9700
C14A H14D 0.9700
C12A C11A 1.387(3)
C12A H12A 0.9300
C11A C10A 1.400(4)
C11A H11A 0.9300
C19A C20A 1.544(3)
C19A H19C 0.9700
C19A H19D 0.9700
C10A H10A 0.9300
C21A C20A 1.542(3)
C21A H21A 0.9800
O16A H16C 0.8200
O1 H1A 0.96(5)
O1 H1B 0.89(4)
O23 C23 1.305(4)
O23 H23 0.8200
C23 H23A 0.9600
C23 H23B 0.9600
C23 H23C 0.9600

loop_
_geom_torsion_atom_site_label_1
_geom_torsion_atom_site_label_2
_geom_torsion_atom_site_label_3
_geom_torsion_atom_site_label_4
_geom_torsion
C13 N1 C2 C7 1.9(2)
C16 N1 C2 C7 164.59(18)
C13 N1 C2 C21 -174.91(17)
C16 N1 C2 C21 -12.2(3)
C5 N4 C3 C14 -179.6(2)
C21 N4 C3 C14 -57.2(3)
N1 C2 C7 C8 -0.9(2)
C21 C2 C7 C8 175.78(18)
N1 C2 C7 C6 -177.17(19)
C21 C2 C7 C6 -0.5(3)
C3 N4 C21 C2 -70.0(2)
C5 N4 C21 C2 54.3(2)
C3 N4 C21 C20 54.4(2)
C5 N4 C21 C20 178.69(16)
C7 C2 C21 N4 -24.8(3)
N1 C2 C21 N4 151.54(18)
C7 C2 C21 C20 -150.6(2)
N1 C2 C21 C20 25.7(2)
N4 C21 C20 C17 -170.32(16)
C2 C21 C20 C17 -47.5(2)
N4 C21 C20 C19 70.2(2)
C2 C21 C20 C19 -166.98(17)
N4 C21 C20 C15 -50.4(2)
C2 C21 C20 C15 72.4(2)
C3 N4 C5 C6 59.3(2)
C21 N4 C5 C6 -65.2(2)
N4 C3 C14 C15 57.9(3)
C2 N1 C13 C12 178.4(2)
C16 N1 C13 C12 16.4(3)
C2 N1 C13 C8 -2.0(2)
C16 N1 C13 C8 -163.93(19)
C21 C20 C17 C16 64.2(2)
C19 C20 C17 C16 -174.57(18)
C15 C20 C17 C16 -54.4(2)
C13 N1 C16 O16 -53.7(3)
C2 N1 C16 O16 146.95(18)
C13 N1 C16 C17 -178.48(17)
C2 N1 C16 C17 22.2(3)
C20 C17 C16 O16 -173.93(17)
C20 C17 C16 N1 -49.9(2)
N1 C13 C8 C9 -179.33(19)
C12 C13 C8 C9 0.3(3)
N1 C13 C8 C7 1.4(2)
C12 C13 C8 C7 -178.90(19)
C2 C7 C8 C9 -179.4(2)
C6 C7 C8 C9 -3.7(4)
C2 C7 C8 C13 -0.3(2)
C6 C7 C8 C13 175.4(2)
C2 C7 C6 C5 -5.1(3)
C8 C7 C6 C5 179.7(2)
N4 C5 C6 C7 38.0(3)
C3 C14 C15 C20 -56.1(3)
C21 C20 C15 C14 51.5(3)
C17 C20 C15 C14 168.1(2)
C19 C20 C15 C14 -71.3(3)
C21 C20 C19 C18 53.0(3)
C17 C20 C19 C18 -64.4(3)
C15 C20 C19 C18 173.9(2)
N1 C13 C12 C11 179.3(2)
C8 C13 C12 C11 -0.3(3)
C11 C10 C9 C8 -1.1(4)
C13 C8 C9 C10 0.3(3)
C7 C8 C9 C10 179.3(2)
C9 C10 C11 C12 1.2(4)
C13 C12 C11 C10 -0.5(4)
C13A N1A C2A C7A 2.6(2)
C16A N1A C2A C7A 165.30(17)
C13A N1A C2A C21A -173.26(16)
C16A N1A C2A C21A -10.5(3)
C5A N4A C3A C14A 179.89(19)
C21A N4A C3A C14A -56.6(2)
N1A C2A C7A C8A -1.4(2)
C21A C2A C7A C8A 174.28(17)
N1A C2A C7A C6A -175.10(19)
C21A C2A C7A C6A 0.6(3)
C2A N1A C13A C12A 173.0(2)
C16A N1A C13A C12A 10.8(3)
C2A N1A C13A C8A -2.7(2)
C16A N1A C13A C8A -164.89(18)
C3A N4A C5A C6A 62.5(3)
C21A N4A C5A C6A -62.8(2)
C2A N1A C16A O16A 139.79(18)
C13A N1A C16A O16A -60.7(2)
C2A N1A C16A C17A 20.2(2)
C13A N1A C16A C17A 179.71(17)
C20A C17A C16A O16A -167.76(17)
C20A C17A C16A N1A -47.7(2)
N1A C13A C8A C9A 177.37(18)
C12A C13A C8A C9A 1.3(3)
N1A C13A C8A C7A 1.8(2)
C12A C13A C8A C7A -174.3(2)
C2A C7A C8A C9A -174.9(2)
C6A C7A C8A C9A -2.0(4)
C2A C7A C8A C13A -0.3(2)
C6A C7A C8A C13A 172.6(2)
C2A C7A C6A C5A -6.2(3)
C8A C7A C6A C5A -178.2(2)
N4A C5A C6A C7A 37.4(3)
C13A C8A C9A C10A -1.5(3)
C7A C8A C9A C10A 172.6(2)
N4A C3A C14A C15A 59.7(3)
C20A C15A C14A C3A -59.4(3)
N1A C13A C12A C11A -175.1(2)
C8A C13A C12A C11A 0.1(3)
C13A C12A C11A C10A -1.2(4)
C8A C9A C10A C11A 0.5(3)
C12A C11A C10A C9A 0.9(4)
C3A N4A C21A C2A -72.6(2)
C5A N4A C21A C2A 51.8(2)
C3A N4A C21A C20A 52.8(2)
C5A N4A C21A C20A 177.22(16)
C7A C2A C21A N4A -23.9(3)
N1A C2A C21A N4A 151.32(17)
C7A C2A C21A C20A -150.7(2)
N1A C2A C21A C20A 24.5(3)
C14A C15A C20A C17A 170.6(2)
C14A C15A C20A C21A 53.7(2)
C14A C15A C20A C19A -66.9(2)
C16A C17A C20A C15A -56.4(2)
C16A C17A C20A C21A 62.1(2)
C16A C17A C20A C19A 178.67(17)
N4A C21A C20A C15A -50.4(2)
C2A C21A C20A C15A 73.5(2)
N4A C21A C20A C17A -170.20(16)
C2A C21A C20A C17A -46.4(2)
N4A C21A C20A C19A 72.9(2)
C2A C21A C20A C19A -163.24(16)
C18A C19A C20A C15A -49.8(3)
C18A C19A C20A C17A 74.0(2)
C18A C19A C20A C21A -170.67(19)
